data_9009326
loop_
_publ_author_name
'Romming, C.'
'Raade, G.'

_publ_section_title
;
 The crystal structure of heneuite, CaMg5(CO3)(PO4)3(OH)
;
_journal_name_full 'Neues Jahrbuch fur Mineralogie, Monatshefte'
_journal_page_first 351
_journal_page_last 359
_journal_volume 1986
_journal_year 1986
_chemical_compound_source 'Tingelstadtjern serpentine-magnesite deposit, Modum, Norway'
_chemical_formula_sum 'C H Ca Mg5 O16 P3'
_chemical_name_mineral Heneuite
_space_group_IT_number 2
_symmetry_space_group_name_Hall '-P 1'
_symmetry_space_group_name_H-M 'P -1'
_cell_angle_alpha 95.01
_cell_angle_beta 93.41
_cell_angle_gamma 101.04
_cell_length_a 6.311
_cell_length_b 10.843
_cell_length_c 8.676
_cell_formula_units_Z 2
_cell_volume 578.721
_database_code_amcsd 0014802
_exptl_crystal_density_diffrn 3.004
_cod_original_formula_sum 'Ca Mg5 P3 O16 C H'
_cod_database_code 9009326

loop_
_space_group_symop_operation_xyz
x,y,z
-x,-y,-z

loop_
_atom_site_label
_atom_site_fract_x
_atom_site_fract_y
_atom_site_fract_z
_atom_site_U_iso_or_equiv
Ca -0.12445 0.93712 0.68254 0.00874
Mg1 0.31015 0.89997 0.03639 0.00671
Mg2 -0.33605 0.38387 0.46753 0.00899
Mg3 0.08968 0.66893 0.81954 0.00747
Mg4 -0.41319 0.81637 0.35214 0.00709
Mg5 -0.32745 0.54772 0.13837 0.00811
P1 0.20109 0.17103 0.96819 0.00380
P2 -0.21340 0.39162 0.84173 0.00469
P3 0.36883 0.92568 0.66910 0.00431
O11 0.36811 0.08857 0.00570 0.00849
O12 -0.00998 0.08788 0.89017 0.00823
O13 0.16308 0.24043 0.12442 0.00925
O14 0.29914 0.26207 0.85071 0.00861
O21 0.01371 0.46715 0.82241 0.00899
O22 -0.34657 0.48435 0.91039 0.00861
O23 -0.20487 0.28914 0.95206 0.00811
O24 -0.32636 0.33001 0.68324 0.00937
O31 0.56028 0.03596 0.73404 0.00798
O32 0.23644 0.86339 0.79483 0.00811
O33 0.46622 0.82790 0.57287 0.00937
O34 0.21878 0.99521 0.57612 0.00912
O-h -0.37365 0.38441 0.23803 0.00887
O1C -0.15315 0.77335 0.47967 0.01115
O2C 0.02208 0.63662 0.58241 0.01026
O3C -0.32222 0.57651 0.48806 0.02064
C -0.14906 0.66203 0.51487 0.00887
H -0.49880 0.33830 0.23810 0.03800

loop_
_cod_related_entry_id
_cod_related_entry_database
_cod_related_entry_code
1 AMCSD 0014802
